data_7702596
loop_
_publ_author_name
'Zhang, Hua-Xin'
'Kang, Bei-Sheng'
'Xu, An-Wu'
'Chen, Zhong-Ning'
'Zhou, Zhong-Yuan'
'Chan, Albert S. C.'
'Yu, Kai-Bei'
'Ren, Chen'

_publ_section_title
;
 Supramolecular architectures from the self-assembly of
 trans-oxamidato-bridged dicopper(II) building blocks and
 phenyldicarboxylates
;
_journal_issue 18
_journal_name_full 'Journal of the Chemical Society, Dalton Transactions'
_journal_page_first 2559
_journal_paper_doi 10.1039/b102570h
_journal_year 2001
_chemical_formula_moiety '[Cu2(trans-oxen)(tp)]n.2nH2O'
_chemical_formula_sum 'C14 H20 Cu2 N4 O8'
_chemical_formula_weight 499.42
_space_group_IT_number 14
_space_group_name_Hall '-P 2ybc'
_space_group_name_H-M_alt 'P 1 21/c 1'
_symmetry_cell_setting monoclinic
_symmetry_space_group_name_H-M 'P 1 21/c 1'
_atom_sites_solution_hydrogens geom
_atom_sites_solution_primary direct
_atom_sites_solution_secondary difmap
_audit_creation_method SHELXL
_cell_angle_alpha 90.00
_cell_angle_beta 110.472(2)
_cell_angle_gamma 90.00
_cell_formula_units_Z 2
_cell_length_a 7.7373(10)
_cell_length_b 14.014(2)
_cell_length_c 9.1101(12)
_cell_measurement_reflns_used CCD
_cell_measurement_temperature 293(2)
_cell_volume 925.4(2)
_computing_cell_refinement 'BRUCKER SMART'
_computing_data_collection 'BRUCKER SMART'
_computing_data_reduction SHELXTL
_computing_molecular_graphics SHELXTL
_computing_publication_material SHELXTL
_computing_structure_refinement 'SHELXL-93 (Sheldrick, 1993)'
_computing_structure_solution 'SHELXS-86 (Sheldrick, 1990)'
_diffrn_ambient_temperature 293(2)
_diffrn_measurement_device 'BRUKER AREA DETECTOR CCD'
_diffrn_measurement_method 'PHI AND OMEGA SCAN'
_diffrn_radiation_monochromator graphite
_diffrn_radiation_source 'fine-focus sealed tube'
_diffrn_radiation_type MoK\a
_diffrn_radiation_wavelength 0.71073
_diffrn_reflns_av_R_equivalents 0.0290
_diffrn_reflns_av_sigmaI/netI 0.0244
_diffrn_reflns_limit_h_max 9
_diffrn_reflns_limit_h_min -10
_diffrn_reflns_limit_k_max 15
_diffrn_reflns_limit_k_min -18
_diffrn_reflns_limit_l_max 11
_diffrn_reflns_limit_l_min -10
_diffrn_reflns_number 5991
_diffrn_reflns_theta_max 27.54
_diffrn_reflns_theta_min 2.79
_exptl_absorpt_coefficient_mu 2.350
_exptl_absorpt_correction_type SADABS
_exptl_crystal_colour 'black blue'
_exptl_crystal_density_diffrn 1.792
_exptl_crystal_description prism
_exptl_crystal_F_000 508
_exptl_crystal_size_max 0.28
_exptl_crystal_size_mid 0.18
_exptl_crystal_size_min 0.12
_refine_diff_density_max 0.846
_refine_diff_density_min -0.375
_refine_diff_density_rms 0.087
_refine_ls_extinction_method none
_refine_ls_goodness_of_fit_all 1.077
_refine_ls_goodness_of_fit_obs 1.132
_refine_ls_matrix_type full
_refine_ls_number_parameters 159
_refine_ls_number_reflns 2112
_refine_ls_number_restraints 0
_refine_ls_restrained_S_all 1.106
_refine_ls_restrained_S_obs 1.132
_refine_ls_R_factor_all 0.0366
_refine_ls_R_factor_obs 0.0321
_refine_ls_shift/esd_max 0.064
_refine_ls_shift/esd_mean 0.006
_refine_ls_structure_factor_coef Fsqd
_refine_ls_weighting_details 'w=1/[\s^2^(Fo^2^)+(0.0654P)^2^+0.0000P] where P=(Fo^2^+2Fc^2^)/3'
_refine_ls_weighting_scheme calc
_refine_ls_wR_factor_all 0.0968
_refine_ls_wR_factor_obs 0.0917
_reflns_number_observed 1832
_reflns_number_total 2113
_reflns_observed_criterion >2sigma(I)
_cod_data_source_file b102570h.txt
_cod_data_source_block compound_1
_cod_depositor_comments
;
The following automatic conversions were performed:

data item '_symmetry_cell_setting' value 'Monoclinic' was changed to
'monoclinic' in accordance with the
/home/saulius/struct/COD-crude-data/automatic-downloads/DataCite-retrospective/RSC/depositions/lib/dictionaries/cif_core.dic
dictionary named 'cif_core.dic' version 2.4.2 last updated on
2011-04-26.

data item '_refine_ls_weighting_scheme' value 'calc
w=1/[\s^2^(Fo^2^)+(0.0654P)^2^+0.0000P] where P=(Fo^2^+2Fc^2^)/3' was
changed to 'calc'. A new data item '_refine_ls_weighting_details' was
created with the value set to
'w=1/[\s^2^(Fo^2^)+(0.0654P)^2^+0.0000P] where P=(Fo^2^+2Fc^2^)/3'.

Automatic conversion script
Id: cif_fix_values 6909 2019-04-08 15:41:33Z antanas 
;
_cod_original_sg_symbol_H-M P2(1)/C
_cod_database_code 7702596

loop_
_symmetry_equiv_pos_as_xyz
'x, y, z'
'-x, y+1/2, -z+1/2'
'-x, -y, -z'
'x, -y-1/2, z-1/2'

loop_
_atom_site_aniso_label
_atom_site_aniso_U_11
_atom_site_aniso_U_22
_atom_site_aniso_U_33
_atom_site_aniso_U_23
_atom_site_aniso_U_13
_atom_site_aniso_U_12
Cu1 0.0134(2) 0.0307(2) 0.0262(2) 0.00274(9) 0.00246(13) -0.00014(9)
N1 0.0163(9) 0.0298(10) 0.0324(10) 0.0086(8) 0.0040(8) 0.0024(8)
N2 0.0277(10) 0.0326(11) 0.0396(12) -0.0012(9) 0.0106(10) -0.0065(9)
C1 0.0172(10) 0.0289(11) 0.0195(10) 0.0030(8) 0.0025(8) 0.0026(8)
C2 0.0301(13) 0.0353(14) 0.056(2) 0.0210(12) 0.0082(13) 0.0031(11)
C3 0.042(2) 0.046(2) 0.057(2) 0.0211(13) 0.0101(14) -0.0028(13)
C4 0.0167(10) 0.0311(11) 0.0242(11) -0.0002(8) 0.0035(9) -0.0008(8)
C5 0.0164(9) 0.0304(11) 0.0211(10) -0.0040(8) 0.0021(8) 0.0008(8)
C6 0.0173(10) 0.0359(13) 0.0242(11) -0.0009(9) 0.0062(9) -0.0017(9)
C7 0.0210(11) 0.0352(12) 0.0200(10) 0.0005(8) 0.0040(9) -0.0006(9)
O1 0.0155(8) 0.0374(9) 0.0311(9) 0.0120(6) 0.0036(7) 0.0033(6)
O1W 0.0600(14) 0.0511(13) 0.0328(11) 0.0059(10) 0.0063(11) 0.0261(11)
O2 0.0145(7) 0.0444(9) 0.0199(8) -0.0023(7) -0.0008(6) 0.0025(7)
O3 0.0235(9) 0.0581(11) 0.0294(9) -0.0024(8) 0.0064(7) 0.0119(8)

loop_
_atom_site_label
_atom_site_type_symbol
_atom_site_fract_x
_atom_site_fract_y
_atom_site_fract_z
_atom_site_U_iso_or_equiv
_atom_site_thermal_displace_type
_atom_site_occupancy
_atom_site_calc_flag
_atom_site_refinement_flags
Cu1 Cu 0.33270(3) 0.06292(2) 0.03275(3) 0.02462(13) Uani 1 d .
N1 N 0.0807(2) 0.10358(14) -0.0551(2) 0.0274(4) Uani 1 d .
N2 N 0.3828(3) 0.1845(2) -0.0620(3) 0.0336(5) Uani 1 d .
H1A H 0.4699(63) 0.1741(32) -0.0997(52) 0.086(14) Uiso 1 d .
H1B H 0.4325(50) 0.2259(29) 0.0167(46) 0.072(12) Uiso 1 d .
C1 C -0.0425(3) 0.04547(15) -0.0448(3) 0.0229(4) Uani 1 d .
C2 C 0.0469(4) 0.1956(2) -0.1361(4) 0.0422(7) Uani 1 d .
H2A H -0.0677(53) 0.2008(27) -0.2155(44) 0.070(11) Uiso 1 d .
H2B H 0.0355(64) 0.2579(40) -0.0565(58) 0.122(18) Uiso 1 d .
C3 C 0.2109(4) 0.2162(2) -0.1813(4) 0.0503(7) Uani 1 d .
H3A H 0.1962(4) 0.1844(2) -0.2795(4) 0.060 Uiso 1 calc R
H3B H 0.2176(4) 0.2843(2) -0.1975(4) 0.060 Uiso 1 calc R
C4 C 0.6281(3) 0.0496(2) 0.3010(3) 0.0250(5) Uani 1 d .
C5 C 0.8212(3) 0.0247(2) 0.4049(2) 0.0238(4) Uani 1 d .
C6 C 0.8531(3) -0.0162(2) 0.5515(3) 0.0261(5) Uani 1 d .
H6 H 0.7614(37) -0.0267(18) 0.5864(30) 0.025(6) Uiso 1 d .
C7 C 1.0309(3) -0.0412(2) 0.6449(3) 0.0262(5) Uani 1 d .
H7 H 1.0461(45) -0.0748(19) 0.7409(40) 0.038(8) Uiso 1 d .
O1 O 0.2180(2) -0.05350(11) 0.0946(2) 0.0292(4) Uani 1 d .
O1W O 0.4525(3) -0.1561(2) 0.3514(3) 0.0506(6) Uani 1 d .
H1WA H 0.4488(55) -0.1306(28) 0.4247(48) 0.065(12) Uiso 1 d .
H1WB H 0.3904(55) -0.1288(29) 0.2884(46) 0.061(12) Uiso 1 d .
O2 O 0.5878(2) 0.03117(13) 0.1546(2) 0.0281(3) Uani 1 d .
O3 O 0.5177(2) 0.08484(15) 0.3554(2) 0.0378(4) Uani 1 d .

loop_
_atom_type_symbol
_atom_type_description
_atom_type_scat_dispersion_real
_atom_type_scat_dispersion_imag
_atom_type_scat_source
C C 0.0033 0.0016 'International Tables Vol C Tables 4.2.6.8 and 6.1.1.4'
H H 0.0000 0.0000 'International Tables Vol C Tables 4.2.6.8 and 6.1.1.4'
N N 0.0061 0.0033 'International Tables Vol C Tables 4.2.6.8 and 6.1.1.4'
O O 0.0106 0.0060 'International Tables Vol C Tables 4.2.6.8 and 6.1.1.4'
Cu Cu 0.3201 1.2651 'International Tables Vol C Tables 4.2.6.8 and 6.1.1.4'

loop_
_geom_angle_atom_site_label_1
_geom_angle_atom_site_label_2
_geom_angle_atom_site_label_3
_geom_angle
_geom_angle_site_symmetry_1
_geom_angle_site_symmetry_3
N1 Cu1 O2 170.36(8) . .
N1 Cu1 N2 83.65(9) . .
O2 Cu1 N2 97.42(8) . .
N1 Cu1 O1 82.83(7) . .
O2 Cu1 O1 96.47(7) . .
N2 Cu1 O1 166.08(8) . .
N1 Cu1 O2 110.02(7) . 3_655
O2 Cu1 O2 79.57(6) . 3_655
N2 Cu1 O2 91.41(8) . 3_655
O1 Cu1 O2 90.09(7) . 3_655
C1 N1 C2 126.2(2) . .
C1 N1 Cu1 117.02(15) . .
C2 N1 Cu1 116.7(2) . .
C3 N2 Cu1 108.4(2) . .
O1 C1 N1 130.0(2) 3 .
O1 C1 C1 117.9(2) 3 3
N1 C1 C1 112.1(2) . 3
N1 C2 C3 106.9(2) . .
N2 C3 C2 112.1(2) . .
O3 C4 O2 123.2(2) . .
O3 C4 C5 121.1(2) . .
O2 C4 C5 115.7(2) . .
C7 C5 C6 119.4(2) 3_756 .
C7 C5 C4 120.4(2) 3_756 .
C6 C5 C4 120.2(2) . .
C7 C6 C5 119.9(2) . .
C6 C7 C5 120.7(2) . 3_756
C1 O1 Cu1 110.14(13) 3 .
C4 O2 Cu1 112.03(14) . .
C4 O2 Cu1 144.94(14) . 3_655
Cu1 O2 Cu1 100.43(6) . 3_655

loop_
_geom_bond_atom_site_label_1
_geom_bond_atom_site_label_2
_geom_bond_distance
_geom_bond_site_symmetry_2
Cu1 N1 1.917(2) .
Cu1 O2 1.947(2) .
Cu1 N2 2.008(2) .
Cu1 O1 2.029(2) .
Cu1 O2 2.401(2) 3_655
N1 C1 1.282(3) .
N1 C2 1.463(3) .
N2 C3 1.462(3) .
C1 O1 1.277(3) 3
C1 C1 1.532(4) 3
C2 C3 1.493(4) .
C4 O3 1.230(3) .
C4 O2 1.286(3) .
C4 C5 1.504(3) .
C5 C7 1.391(3) 3_756
C5 C6 1.393(3) .
C6 C7 1.386(3) .
C7 C5 1.391(3) 3_756
O1 C1 1.277(3) 3
O2 Cu1 2.401(2) 3_655
